data_7206761
loop_
_publ_author_name
'Li, Bing'
'Chen, Shun-Wei'
'Chen, Zheng'
'Chen, Jie'
'Guo, Jian-Zhong'
'Liu, Li'

_publ_section_title
;
 The self-assembly of single-walled metal--organic nanotubes constructed
 from CuCl2 chains and ditetrazoles
;
_journal_issue 22
_journal_name_full CrystEngComm
_journal_page_first 6610
_journal_paper_doi 10.1039/c1ce05921a
_journal_volume 13
_journal_year 2011
_chemical_formula_sum 'C8 H4 Cl2 Cu N8'
_chemical_formula_weight 346.63
_chemical_name_systematic
;
?
;
_space_group_IT_number 15
_symmetry_cell_setting monoclinic
_symmetry_space_group_name_Hall '-C 2yc'
_symmetry_space_group_name_H-M 'C 1 2/c 1'
_atom_sites_solution_hydrogens geom
_atom_sites_solution_primary direct
_atom_sites_solution_secondary difmap
_audit_creation_method SHELXL-97
_cell_angle_alpha 90.00
_cell_angle_beta 133.67
_cell_angle_gamma 90.00
_cell_formula_units_Z 4
_cell_length_a 10.64(2)
_cell_length_b 21.61(5)
_cell_length_c 7.347(16)
_cell_measurement_temperature 293(2)
_cell_volume 1222(5)
_computing_structure_refinement 'SHELXL-97 (Sheldrick, 1997)'
_computing_structure_solution 'SHELXS-97 (Sheldrick, 1990)'
_diffrn_ambient_temperature 293(2)
_diffrn_measured_fraction_theta_full 1.000
_diffrn_measured_fraction_theta_max 1.000
_diffrn_radiation_monochromator graphite
_diffrn_radiation_source 'fine-focus sealed tube'
_diffrn_radiation_type MoK\a
_diffrn_radiation_wavelength 0.71073
_diffrn_reflns_av_R_equivalents 0.2384
_diffrn_reflns_av_sigmaI/netI 0.1382
_diffrn_reflns_limit_h_max 13
_diffrn_reflns_limit_h_min -13
_diffrn_reflns_limit_k_max 26
_diffrn_reflns_limit_k_min -26
_diffrn_reflns_limit_l_max 9
_diffrn_reflns_limit_l_min -9
_diffrn_reflns_number 6212
_diffrn_reflns_theta_full 26.00
_diffrn_reflns_theta_max 26.00
_diffrn_reflns_theta_min 1.88
_exptl_absorpt_coefficient_mu 2.222
_exptl_absorpt_correction_T_max 0.7764
_exptl_absorpt_correction_T_min 0.5958
_exptl_crystal_colour green
_exptl_crystal_density_diffrn 1.884
_exptl_crystal_density_method 'not measured'
_exptl_crystal_description prism
_exptl_crystal_F_000 684
_exptl_crystal_size_max 0.26
_exptl_crystal_size_mid 0.15
_exptl_crystal_size_min 0.12
_refine_diff_density_max 0.810
_refine_diff_density_min -1.645
_refine_diff_density_rms 0.158
_refine_ls_extinction_method none
_refine_ls_goodness_of_fit_ref 0.896
_refine_ls_hydrogen_treatment mixed
_refine_ls_matrix_type full
_refine_ls_number_parameters 92
_refine_ls_number_reflns 1205
_refine_ls_number_restraints 0
_refine_ls_restrained_S_all 0.896
_refine_ls_R_factor_all 0.0912
_refine_ls_R_factor_gt 0.0618
_refine_ls_shift/su_max 0.000
_refine_ls_shift/su_mean 0.000
_refine_ls_structure_factor_coef Fsqd
_refine_ls_weighting_details 'calc w=1/[\s^2^(Fo^2^)+(0.0225P)^2^+0.0000P] where P=(Fo^2^+2Fc^2^)/3'
_refine_ls_weighting_scheme calc
_refine_ls_wR_factor_gt 0.0905
_refine_ls_wR_factor_ref 0.1061
_reflns_number_gt 803
_reflns_number_total 1205
_reflns_threshold_expression >2sigma(I)
_cod_data_source_file c1ce05921a.txt
_cod_data_source_block q
_cod_original_sg_symbol_H-M C2/c
_cod_database_code 7206761

loop_
_symmetry_equiv_pos_as_xyz
'x, y, z'
'-x, y, -z+1/2'
'x+1/2, y+1/2, z'
'-x+1/2, y+1/2, -z+1/2'
'-x, -y, -z'
'x, -y, z-1/2'
'-x+1/2, -y+1/2, -z'
'x+1/2, -y+1/2, z-1/2'

loop_
_atom_site_label
_atom_site_type_symbol
_atom_site_fract_x
_atom_site_fract_y
_atom_site_fract_z
_atom_site_U_iso_or_equiv
_atom_site_adp_type
_atom_site_occupancy
_atom_site_symmetry_multiplicity
_atom_site_calc_flag
_atom_site_refinement_flags
Cu1 Cu 0.0000 0.22111(5) 0.7500 0.0373(3) Uani 1 2 d S
Cl1 Cl -0.13894(15) 0.29253(8) 0.7856(2) 0.0415(4) Uani 1 1 d .
C1 C 0.2265(6) 0.1455(3) 0.7219(9) 0.0343(13) Uani 1 1 d .
N2 N 0.0753(5) 0.1538(2) 0.6511(7) 0.0358(11) Uani 1 1 d .
N3 N -0.0195(5) 0.1018(3) 0.5208(8) 0.0514(14) Uani 1 1 d .
N4 N 0.0692(5) 0.0640(3) 0.5122(8) 0.0514(14) Uani 1 1 d .
N1 N 0.2258(5) 0.0904(2) 0.6384(7) 0.0305(10) Uani 1 1 d .
C2 C 0.3638(5) 0.0572(3) 0.6888(8) 0.0288(12) Uani 1 1 d .
C3 C 0.5000 0.0913(4) 0.7500 0.0297(17) Uani 1 2 d S
H3A H 0.5000 0.1343 0.7500 0.036 Uiso 1 2 calc SR
C4 C 0.3609(6) -0.0066(3) 0.6847(8) 0.0331(12) Uani 1 1 d .
H4A H 0.2668 -0.0281 0.6387 0.040 Uiso 1 1 calc R
C5 C 0.5000 -0.0380(4) 0.7500 0.0352(18) Uani 1 2 d S
H5A H 0.5000 -0.0810 0.7500 0.042 Uiso 1 2 calc SR
H1 H 0.314(7) 0.170(3) 0.830(9) 0.062(18) Uiso 1 1 d .

loop_
_atom_site_aniso_label
_atom_site_aniso_U_11
_atom_site_aniso_U_22
_atom_site_aniso_U_33
_atom_site_aniso_U_23
_atom_site_aniso_U_13
_atom_site_aniso_U_12
Cu1 0.0359(5) 0.0377(7) 0.0549(6) 0.000 0.0376(5) 0.000
Cl1 0.0319(6) 0.0441(10) 0.0503(7) -0.0050(6) 0.0291(6) 0.0006(6)
C1 0.024(2) 0.046(4) 0.037(3) -0.003(3) 0.023(2) -0.005(2)
N2 0.0270(19) 0.040(3) 0.048(2) -0.003(2) 0.0288(19) -0.004(2)
N3 0.035(2) 0.058(4) 0.067(3) -0.020(3) 0.038(2) -0.012(3)
N4 0.036(2) 0.059(4) 0.070(3) -0.023(3) 0.041(2) -0.014(2)
N1 0.0267(19) 0.036(3) 0.036(2) -0.005(2) 0.0242(18) -0.0049(19)
C2 0.028(2) 0.038(4) 0.029(2) -0.002(2) 0.023(2) -0.001(2)
C3 0.032(3) 0.036(5) 0.033(3) 0.000 0.027(3) 0.000
C4 0.035(2) 0.042(4) 0.034(2) -0.005(2) 0.028(2) -0.008(2)
C5 0.042(4) 0.037(5) 0.030(3) 0.000 0.027(3) 0.000

loop_
_atom_type_symbol
_atom_type_description
_atom_type_scat_dispersion_real
_atom_type_scat_dispersion_imag
_atom_type_scat_source
C C 0.0033 0.0016 'International Tables Vol C Tables 4.2.6.8 and 6.1.1.4'
Cl Cl 0.1484 0.1585 'International Tables Vol C Tables 4.2.6.8 and 6.1.1.4'
Cu Cu 0.3201 1.2651 'International Tables Vol C Tables 4.2.6.8 and 6.1.1.4'
N N 0.0061 0.0033 'International Tables Vol C Tables 4.2.6.8 and 6.1.1.4'
H H 0.0000 0.0000 'International Tables Vol C Tables 4.2.6.8 and 6.1.1.4'

loop_
_geom_angle_atom_site_label_1
_geom_angle_atom_site_label_2
_geom_angle_atom_site_label_3
_geom_angle
_geom_angle_site_symmetry_1
_geom_angle_site_symmetry_3
N2 Cu1 N2 88.0(3) 2_556 .
N2 Cu1 Cl1 168.50(11) 2_556 2_556
N2 Cu1 Cl1 89.8(2) . 2_556
N2 Cu1 Cl1 89.8(2) 2_556 .
N2 Cu1 Cl1 168.50(11) . .
Cl1 Cu1 Cl1 94.50(18) 2_556 .
N2 C1 N1 108.8(5) . .
N2 C1 H1 121(4) . .
N1 C1 H1 129(4) . .
C1 N2 N3 105.9(5) . .
C1 N2 Cu1 129.4(4) . .
N3 N2 Cu1 124.0(3) . .
N4 N3 N2 110.2(4) . .
N3 N4 N1 107.4(5) . .
C1 N1 N4 107.7(4) . .
C1 N1 C2 130.3(4) . .
N4 N1 C2 121.6(5) . .
C4 C2 C3 122.5(5) . .
C4 C2 N1 119.4(4) . .
C3 C2 N1 118.1(5) . .
C2 C3 C2 116.3(7) 2_656 .
C2 C3 H3A 121.8 2_656 .
C2 C3 H3A 121.8 . .
C5 C4 C2 118.8(5) . .
C5 C4 H4A 120.6 . .
C2 C4 H4A 120.6 . .
C4 C5 C4 121.1(8) 2_656 .
C4 C5 H5A 119.5 2_656 .
C4 C5 H5A 119.5 . .

loop_
_geom_bond_atom_site_label_1
_geom_bond_atom_site_label_2
_geom_bond_distance
_geom_bond_site_symmetry_2
Cu1 N2 2.023(5) 2_556
Cu1 N2 2.023(5) .
Cu1 Cl1 2.274(3) 2_556
Cu1 Cl1 2.274(3) .
C1 N2 1.318(6) .
C1 N1 1.337(7) .
C1 H1 0.87(6) .
N2 N3 1.365(6) .
N3 N4 1.282(7) .
N4 N1 1.352(6) .
N1 C2 1.433(6) .
C2 C4 1.379(8) .
C2 C3 1.394(7) .
C3 C2 1.394(7) 2_656
C3 H3A 0.9300 .
C4 C5 1.378(7) .
C4 H4A 0.9300 .
C5 C4 1.378(7) 2_656
C5 H5A 0.9300 .
